data_4505316
loop_
_publ_author_name
'Brewer, Jason T.'
'Parkin, Sean'
'Grossman, Robert B.'

_publ_section_title
;
 A Systematic Study of the Relationship between Molecular and Crystal
 Structure among 3,5-Diazabicyclo[2.2.2]octane-2,6-diones
;
_journal_issue 3
_journal_name_full 'Crystal Growth &amp; Design'
_journal_page_first 591
_journal_paper_doi 10.1021/cg0341609
_journal_volume 4
_journal_year 2004
_chemical_formula_sum 'C13 H14 N2 O2'
_chemical_formula_weight 230.26
_chemical_name_systematic
; 
 ? 
;
_space_group_IT_number 62
_symmetry_cell_setting orthorhombic
_symmetry_space_group_name_Hall '-P 2ac 2n'
_symmetry_space_group_name_H-M 'P n m a'
_atom_sites_solution_hydrogens geom
_atom_sites_solution_primary direct
_atom_sites_solution_secondary difmap
_audit_creation_method SHELXL-97
_cell_angle_alpha 90.00
_cell_angle_beta 90.00
_cell_angle_gamma 90.00
_cell_formula_units_Z 4
_cell_length_a 15.4460(6)
_cell_length_b 9.9980(8)
_cell_length_c 6.8770(14)
_cell_measurement_reflns_used 6572
_cell_measurement_temperature 90.0(2)
_cell_measurement_theta_max 27.48
_cell_measurement_theta_min 1.00
_cell_volume 1062.0(2)
_computing_cell_refinement 'SCALEPACK (Otwinowski & Minor, 1997)'
_computing_data_collection 'COLLECT (Nonius, 1998)'
_computing_data_reduction 'DENZO-SMN (Otwinowski & Minor, 1997)'
_computing_molecular_graphics 'XP in Siemens SHELXTL (Sheldrick, 1994)'
_computing_publication_material
;
SHELX97-2 (Sheldrick, 1997) and local procedures
;
_computing_structure_refinement 'SHELXL-97 (Sheldrick, 1997)'
_computing_structure_solution 'SHELXS-97 (Sheldrick, 1990)'
_diffrn_ambient_temperature 90.0(2)
_diffrn_detector_area_resol_mean 18
_diffrn_measured_fraction_theta_full 0.999
_diffrn_measured_fraction_theta_max 0.999
_diffrn_measurement_device_type 'Nonius KappaCCD diffractometer'
_diffrn_measurement_method '\w scans at fixed \c = 55\%'
_diffrn_radiation_monochromator graphite
_diffrn_radiation_source 'fine-focus sealed tube'
_diffrn_radiation_type MoK\a
_diffrn_radiation_wavelength 0.71073
_diffrn_reflns_av_R_equivalents 0.1166
_diffrn_reflns_av_sigmaI/netI 0.0987
_diffrn_reflns_limit_h_max 19
_diffrn_reflns_limit_h_min -16
_diffrn_reflns_limit_k_max 12
_diffrn_reflns_limit_k_min -12
_diffrn_reflns_limit_l_max 8
_diffrn_reflns_limit_l_min -8
_diffrn_reflns_number 6968
_diffrn_reflns_theta_full 27.43
_diffrn_reflns_theta_max 27.43
_diffrn_reflns_theta_min 2.64
_diffrn_standards_decay_% <1
_exptl_absorpt_coefficient_mu 0.099
_exptl_absorpt_correction_type none
_exptl_crystal_colour colourless
_exptl_crystal_density_diffrn 1.440
_exptl_crystal_density_method 'not measured'
_exptl_crystal_description plate
_exptl_crystal_F_000 488
_exptl_crystal_size_max 0.35
_exptl_crystal_size_mid 0.25
_exptl_crystal_size_min 0.03
_refine_diff_density_max 0.272
_refine_diff_density_min -0.292
_refine_diff_density_rms 0.062
_refine_ls_extinction_method none
_refine_ls_goodness_of_fit_ref 0.976
_refine_ls_hydrogen_treatment mixed
_refine_ls_matrix_type full
_refine_ls_number_parameters 89
_refine_ls_number_reflns 1276
_refine_ls_number_restraints 0
_refine_ls_restrained_S_all 0.976
_refine_ls_R_factor_all 0.1023
_refine_ls_R_factor_gt 0.0499
_refine_ls_shift/su_max 0.247
_refine_ls_shift/su_mean 0.005
_refine_ls_structure_factor_coef Fsqd
_refine_ls_weighting_details 'calc w=1/[\s^2^(Fo^2^)+(0.0470P)^2^+0.0000P] where P=(Fo^2^+2Fc^2^)/3'
_refine_ls_weighting_scheme calc
_refine_ls_wR_factor_gt 0.0950
_refine_ls_wR_factor_ref 0.1112
_reflns_number_gt 768
_reflns_number_total 1276
_reflns_threshold_expression >2\s(I)
_cod_data_source_file cg0341609si20030822_115801.cif
_cod_data_source_block 2i
_cod_original_sg_symbol_H-M 'P nma'
_cod_database_code 4505316

loop_
_symmetry_equiv_pos_as_xyz
'x, y, z'
'-x+1/2, -y, z+1/2'
'x+1/2, -y+1/2, -z+1/2'
'-x, y+1/2, -z'
'-x, -y, -z'
'x-1/2, y, -z-1/2'
'-x-1/2, y-1/2, z-1/2'
'x, -y-1/2, z'

loop_
_atom_site_label
_atom_site_type_symbol
_atom_site_fract_x
_atom_site_fract_y
_atom_site_fract_z
_atom_site_U_iso_or_equiv
_atom_site_adp_type
_atom_site_occupancy
_atom_site_symmetry_multiplicity
_atom_site_calc_flag
_atom_site_refinement_flags
C1 C 0.26095(17) 0.2500 0.2985(4) 0.0136(6) Uani 1 2 d S
O2 O 0.20400(8) 0.03581(13) 0.18140(18) 0.0187(4) Uani 1 1 d .
C2 C 0.25748(12) 0.12745(19) 0.1656(3) 0.0142(5) Uani 1 1 d .
N3 N 0.31936(9) 0.13172(15) 0.0274(2) 0.0146(4) Uani 1 1 d .
H3 H 0.3256 0.0676 -0.0592 0.017 Uiso 1 1 calc R
C4 C 0.37564(17) 0.2500 0.0302(4) 0.0143(6) Uani 1 2 d S
C5 C 0.35260(16) 0.2500 0.3908(4) 0.0160(7) Uani 1 2 d S
H5A H 0.3597 0.3302 0.4737 0.019 Uiso 0.50 1 calc PR
H5B H 0.3597 0.1698 0.4737 0.019 Uiso 0.50 1 calc PR
C6 C 0.42202(17) 0.2500 0.2296(3) 0.0173(7) Uani 1 2 d S
H6A H 0.4591 0.1697 0.2417 0.021 Uiso 0.50 1 calc PR
H6B H 0.4591 0.3303 0.2417 0.021 Uiso 0.50 1 calc PR
C7 C 0.44183(17) 0.2500 -0.1323(4) 0.0143(6) Uani 1 2 d S
C8 C 0.47599(12) 0.37022(19) -0.2003(3) 0.0167(5) Uani 1 1 d .
H8 H 0.4540 0.4527 -0.1529 0.020 Uiso 1 1 calc R
C9 C 0.54217(12) 0.36973(19) -0.3372(3) 0.0186(5) Uani 1 1 d .
H9 H 0.5649 0.4519 -0.3841 0.022 Uiso 1 1 calc R
C10 C 0.57495(17) 0.2500 -0.4053(4) 0.0181(7) Uani 1 2 d S
H10 H 0.6201 0.2500 -0.4991 0.022 Uiso 1 2 calc SR
C11 C 0.18995(17) 0.2500 0.4509(4) 0.0195(7) Uani 1 2 d S
H11A H 0.1333 0.2482 0.3866 0.029 Uiso 1 2 calc SR
H11B H 0.1946 0.3309 0.5306 0.029 Uiso 0.50 1 calc PR
H11C H 0.1960 0.1709 0.5339 0.029 Uiso 0.50 1 calc PR

loop_
_atom_site_aniso_label
_atom_site_aniso_U_11
_atom_site_aniso_U_22
_atom_site_aniso_U_33
_atom_site_aniso_U_23
_atom_site_aniso_U_13
_atom_site_aniso_U_12
C1 0.0164(15) 0.0117(14) 0.0127(15) 0.000 0.0010(12) 0.000
O2 0.0201(8) 0.0153(7) 0.0205(9) 0.0009(6) 0.0000(6) -0.0031(6)
C2 0.0153(11) 0.0132(11) 0.0141(11) 0.0040(9) -0.0033(8) 0.0002(9)
N3 0.0188(9) 0.0100(8) 0.0149(9) -0.0044(7) 0.0031(7) -0.0039(8)
C4 0.0166(15) 0.0103(14) 0.0160(16) 0.000 0.0023(12) 0.000
C5 0.0215(16) 0.0121(15) 0.0143(16) 0.000 -0.0034(12) 0.000
C6 0.0167(16) 0.0164(15) 0.0188(17) 0.000 -0.0010(12) 0.000
C7 0.0156(15) 0.0146(15) 0.0126(15) 0.000 -0.0038(11) 0.000
C8 0.0178(11) 0.0150(11) 0.0175(11) -0.0008(9) -0.0010(9) 0.0030(9)
C9 0.0188(11) 0.0162(11) 0.0209(12) 0.0029(9) -0.0009(9) -0.0025(9)
C10 0.0163(15) 0.0212(17) 0.0168(16) 0.000 0.0022(12) 0.000
C11 0.0243(16) 0.0154(16) 0.0189(17) 0.000 0.0045(13) 0.000

loop_
_atom_type_symbol
_atom_type_description
_atom_type_scat_dispersion_real
_atom_type_scat_dispersion_imag
_atom_type_scat_source
C C 0.0033 0.0016 'International Tables Vol C Tables 4.2.6.8 and 6.1.1.4'
H H 0.0000 0.0000 'International Tables Vol C Tables 4.2.6.8 and 6.1.1.4'
N N 0.0061 0.0033 'International Tables Vol C Tables 4.2.6.8 and 6.1.1.4'
O O 0.0106 0.0060 'International Tables Vol C Tables 4.2.6.8 and 6.1.1.4'

loop_
_geom_angle_atom_site_label_1
_geom_angle_atom_site_label_2
_geom_angle_atom_site_label_3
_geom_angle
_geom_angle_site_symmetry_1
_geom_angle_site_symmetry_3
C11 C1 C2 112.79(14) . .
C11 C1 C2 112.79(14) . 8_565
C2 C1 C2 106.5(2) . 8_565
C11 C1 C5 112.1(2) . .
C2 C1 C5 106.04(14) . .
C2 C1 C5 106.04(15) 8_565 .
O2 C2 N3 123.90(17) . .
O2 C2 C1 124.32(18) . .
N3 C2 C1 111.77(17) . .
C2 N3 C4 115.82(16) . .
C2 N3 H3 122.1 . .
C4 N3 H3 122.1 . .
N3 C4 N3 107.4(2) 8_565 .
N3 C4 C7 112.94(13) 8_565 .
N3 C4 C7 112.94(13) . .
N3 C4 C6 106.63(14) 8_565 .
N3 C4 C6 106.63(14) . .
C7 C4 C6 110.0(2) . .
C6 C5 C1 109.9(2) . .
C6 C5 H5A 109.7 . .
C1 C5 H5A 109.7 . .
C6 C5 H5B 109.7 . .
C1 C5 H5B 109.7 . .
H5A C5 H5B 108.2 . .
C5 C6 C4 108.4(2) . .
C5 C6 H6A 110.0 . .
C4 C6 H6A 110.0 . .
C5 C6 H6B 110.0 . .
C4 C6 H6B 110.0 . .
H6A C6 H6B 108.4 . .
C8 C7 C8 119.2(2) . 8_565
C8 C7 C4 120.20(12) . .
C8 C7 C4 120.20(12) 8_565 .
C9 C8 C7 120.17(19) . .
C9 C8 H8 119.9 . .
C7 C8 H8 119.9 . .
C10 C9 C8 120.2(2) . .
C10 C9 H9 119.9 . .
C8 C9 H9 119.9 . .
C9 C10 C9 120.1(3) 8_565 .
C9 C10 H10 120.0 8_565 .
C9 C10 H10 120.0 . .
C1 C11 H11A 109.5 . .
C1 C11 H11B 109.5 . .
H11A C11 H11B 109.5 . .
C1 C11 H11C 109.5 . .
H11A C11 H11C 109.5 . .
H11B C11 H11C 109.5 . .

loop_
_geom_bond_atom_site_label_1
_geom_bond_atom_site_label_2
_geom_bond_distance
_geom_bond_site_symmetry_2
C1 C11 1.517(3) .
C1 C2 1.529(2) .
C1 C2 1.529(2) 8_565
C1 C5 1.551(3) .
O2 C2 1.238(2) .
C2 N3 1.349(2) .
N3 C4 1.468(2) .
N3 H3 0.8800 .
C4 N3 1.468(2) 8_565
C4 C7 1.515(3) .
C4 C6 1.547(3) .
C5 C6 1.542(3) .
C5 H5A 0.9900 .
C5 H5B 0.9900 .
C6 H6A 0.9900 .
C6 H6B 0.9900 .
C7 C8 1.393(2) .
C7 C8 1.393(2) 8_565
C8 C9 1.390(2) .
C8 H8 0.9500 .
C9 C10 1.382(2) .
C9 H9 0.9500 .
C10 C9 1.382(2) 8_565
C10 H10 0.9500 .
C11 H11A 0.9801 .
C11 H11B 0.9801 .
C11 H11C 0.9801 .

loop_
_geom_torsion_atom_site_label_1
_geom_torsion_atom_site_label_2
_geom_torsion_atom_site_label_3
_geom_torsion_atom_site_label_4
_geom_torsion
_geom_torsion_site_symmetry_1
_geom_torsion_site_symmetry_4
C11 C1 C2 O2 -1.4(3) . .
C2 C1 C2 O2 -125.66(17) 8_565 .
C5 C1 C2 O2 121.7(2) . .
C11 C1 C2 N3 177.96(16) . .
C2 C1 C2 N3 53.7(2) 8_565 .
C5 C1 C2 N3 -58.9(2) . .
O2 C2 N3 C4 178.86(18) . .
C1 C2 N3 C4 -0.5(2) . .
C2 N3 C4 N3 -53.2(2) . 8_565
C2 N3 C4 C7 -178.35(16) . .
C2 N3 C4 C6 60.8(2) . .
C11 C1 C5 C6 180.0 . .
C2 C1 C5 C6 56.48(13) . .
C2 C1 C5 C6 -56.48(13) 8_565 .
C1 C5 C6 C4 0.0 . .
N3 C4 C6 C5 57.23(13) 8_565 .
N3 C4 C6 C5 -57.23(13) . .
C7 C4 C6 C5 180.0 . .
N3 C4 C7 C8 32.5(3) 8_565 .
N3 C4 C7 C8 154.55(19) . .
C6 C4 C7 C8 -86.5(2) . .
N3 C4 C7 C8 -154.55(19) 8_565 8_565
N3 C4 C7 C8 -32.5(3) . 8_565
C6 C4 C7 C8 86.5(2) . 8_565
C8 C7 C8 C9 1.3(4) 8_565 .
C4 C7 C8 C9 174.3(2) . .
C7 C8 C9 C10 -0.6(3) . .
C8 C9 C10 C9 -0.1(4) . 8_565
